data_7239005
loop_
_publ_author_name
'Ramesh, Samikannu'
'Arunachalam, Pirama Nayagam'
'Lalitha, Appaswami'

_publ_section_title
;
 Regioselective ethoxy-carbonylation of indoles and indazoles using DEAD
 and tetraethylammonium cyanide
;
_journal_issue 23
_journal_name_full 'RSC Advances'
_journal_page_first 8666
_journal_paper_doi 10.1039/c3ra40972d
_journal_volume 3
_journal_year 2013
_chemical_formula_moiety 'C10 H9 N3 O4'
_chemical_formula_sum 'C10 H9 N3 O4'
_chemical_formula_weight 235.20
_chemical_name_systematic
;
ethyl 6-nitro-1H-indazole-3-carboxylate
;
_space_group_IT_number 2
_space_group_name_Hall '-P 1'
_space_group_name_H-M_alt 'P -1'
_symmetry_cell_setting triclinic
_symmetry_space_group_name_Hall '-P 1'
_symmetry_space_group_name_H-M 'P -1'
_atom_sites_solution_hydrogens geom
_atom_sites_solution_primary direct
_atom_sites_solution_secondary difmap
_audit_creation_method SHELXL-97
_cell_angle_alpha 70.277(8)
_cell_angle_beta 87.489(7)
_cell_angle_gamma 81.431(8)
_cell_formula_units_Z 4
_cell_length_a 7.3430(7)
_cell_length_b 12.1890(11)
_cell_length_c 12.8943(11)
_cell_measurement_reflns_used 2995
_cell_measurement_temperature 298(2)
_cell_measurement_theta_max 29.2022
_cell_measurement_theta_min 2.7997
_cell_volume 1074.23(18)
_computing_cell_refinement 'SAINT (Bruker, 2004)'
_computing_data_collection 'SMART (Bruker, 2004)'
_computing_data_reduction 'SAINT (Bruker, 2004)'
_computing_molecular_graphics 'PLUTON (Spek, 2003)'
_computing_publication_material 'SHELXL-97 (Sheldrick, 1997)'
_computing_structure_refinement 'SHELXL-97 (Sheldrick, 1997)'
_computing_structure_solution 'SHELXS-97 (Sheldrick, 1990)'
_diffrn_ambient_temperature 298(2)
_diffrn_detector_area_resol_mean 15.9821
_diffrn_measured_fraction_theta_full 0.998
_diffrn_measured_fraction_theta_max 0.998
_diffrn_measurement_device_type 'Xcalibur, Eos'
_diffrn_measurement_method '\f and \w scans'
_diffrn_radiation_monochromator graphite
_diffrn_radiation_source 'Enhance (Mo) X-ray Source'
_diffrn_radiation_type MoK\a
_diffrn_radiation_wavelength 0.71073
_diffrn_reflns_av_R_equivalents 0.0428
_diffrn_reflns_av_sigmaI/netI 0.0608
_diffrn_reflns_limit_h_max 8
_diffrn_reflns_limit_h_min -8
_diffrn_reflns_limit_k_max 14
_diffrn_reflns_limit_k_min -14
_diffrn_reflns_limit_l_max 15
_diffrn_reflns_limit_l_min -15
_diffrn_reflns_number 9335
_diffrn_reflns_theta_full 25.00
_diffrn_reflns_theta_max 25.00
_diffrn_reflns_theta_min 2.81
_diffrn_standards_number 0
_exptl_absorpt_coefficient_mu 0.115
_exptl_absorpt_correction_T_max 1.00000
_exptl_absorpt_correction_T_min 0.96270
_exptl_absorpt_correction_type multi-scan
_exptl_absorpt_process_details '(<i>SADABS</i>; Bruker, 2009)'
_exptl_crystal_colour colourless
_exptl_crystal_density_diffrn 1.454
_exptl_crystal_density_method 'not measured'
_exptl_crystal_description block
_exptl_crystal_F_000 488
_exptl_crystal_size_max 0.35
_exptl_crystal_size_mid 0.10
_exptl_crystal_size_min 0.07
_refine_diff_density_max 0.479
_refine_diff_density_min -0.540
_refine_diff_density_rms 0.077
_refine_ls_extinction_method none
_refine_ls_goodness_of_fit_ref 1.033
_refine_ls_hydrogen_treatment constr
_refine_ls_matrix_type full
_refine_ls_number_parameters 314
_refine_ls_number_reflns 3783
_refine_ls_number_restraints 0
_refine_ls_restrained_S_all 1.033
_refine_ls_R_factor_all 0.1483
_refine_ls_R_factor_gt 0.0965
_refine_ls_shift/su_max 0.000
_refine_ls_shift/su_mean 0.000
_refine_ls_structure_factor_coef Fsqd
_refine_ls_weighting_details 'calc w=1/[\s^2^(Fo^2^)+(0.1944P)^2^+0.1384P] where P=(Fo^2^+2Fc^2^)/3'
_refine_ls_weighting_scheme calc
_refine_ls_wR_factor_gt 0.2696
_refine_ls_wR_factor_ref 0.3240
_reflns_number_gt 2127
_reflns_number_total 3783
_reflns_threshold_expression >2sigma(I)
_cod_data_source_file c3ra40972d.txt
_cod_data_source_block shelxl
_cod_original_cell_volume 1074.23(17)
_cod_database_code 7239005

loop_
_symmetry_equiv_pos_as_xyz
'x, y, z'
'-x, -y, -z'

loop_
_atom_site_label
_atom_site_type_symbol
_atom_site_fract_x
_atom_site_fract_y
_atom_site_fract_z
_atom_site_U_iso_or_equiv
_atom_site_adp_type
_atom_site_occupancy
_atom_site_symmetry_multiplicity
_atom_site_calc_flag
_atom_site_refinement_flags
O1 O 0.8681(5) 0.7081(3) 0.4180(3) 0.0732(10) Uani 1 1 d .
O2 O 0.7879(6) 0.5304(3) 0.5087(3) 0.0924(12) Uani 1 1 d .
O3 O 0.9628(6) 0.9430(4) -0.1458(3) 0.1006(13) Uani 1 1 d .
O4 O 0.9218(7) 0.7874(4) -0.1811(3) 0.1107(15) Uani 1 1 d .
N1 N 0.7982(6) 0.4865(4) 0.3164(4) 0.0754(12) Uani 1 1 d .
N2 N 0.8100(7) 0.4983(4) 0.2131(5) 0.1006(17) Uani 1 1 d .
H2A H 0.7986 0.4424 0.1883 0.121 Uiso 1 1 calc R
N3 N 0.9306(6) 0.8418(4) -0.1169(4) 0.0769(12) Uani 1 1 d .
C1 C 0.8438(6) 0.6129(4) 0.1434(4) 0.0564(11) Uani 1 1 d .
C2 C 0.8653(6) 0.6672(4) 0.0328(4) 0.0610(12) Uani 1 1 d .
H2 H 0.8584 0.6284 -0.0175 0.073 Uiso 1 1 calc R
C3 C 0.8975(6) 0.7813(4) 0.0000(4) 0.0579(11) Uani 1 1 d .
C4 C 0.9048(6) 0.8432(4) 0.0736(4) 0.0587(12) Uani 1 1 d .
H4 H 0.9243 0.9215 0.0465 0.070 Uiso 1 1 calc R
C5 C 0.8840(5) 0.7908(4) 0.1833(4) 0.0559(11) Uani 1 1 d .
H5 H 0.8895 0.8310 0.2327 0.067 Uiso 1 1 calc R
C6 C 0.8534(5) 0.6716(4) 0.2192(4) 0.0556(11) Uani 1 1 d .
C7 C 0.8264(5) 0.5941(3) 0.3208(3) 0.0436(9) Uani 1 1 d .
C8 C 0.8247(6) 0.6046(4) 0.4255(5) 0.0698(14) Uani 1 1 d .
C9 C 0.8707(9) 0.7325(5) 0.5213(5) 0.0936(19) Uani 1 1 d .
H9B H 0.7570 0.7168 0.5609 0.112 Uiso 1 1 calc R
H9A H 0.9725 0.6826 0.5674 0.112 Uiso 1 1 calc R
C10 C 0.8915(10) 0.8554(6) 0.4949(6) 0.110(2) Uani 1 1 d .
H10B H 0.9141 0.8703 0.5613 0.165 Uiso 1 1 calc R
H10A H 0.7809 0.9041 0.4602 0.165 Uiso 1 1 calc R
H10C H 0.9933 0.8731 0.4458 0.165 Uiso 1 1 calc R
O5 O 0.4867(6) 1.0455(3) 0.1473(4) 0.1037(15) Uani 1 1 d .
O6 O 0.4883(7) 1.0338(4) 0.3246(4) 0.1187(17) Uani 1 1 d .
O7 O 0.3046(6) 0.5736(4) -0.0039(4) 0.1036(14) Uani 1 1 d .
O8 O 0.2986(7) 0.4521(4) 0.1593(4) 0.1145(15) Uani 1 1 d .
N5 N 0.3710(6) 0.7159(4) 0.3993(5) 0.0966(16) Uani 1 1 d .
H5A H 0.3528 0.6613 0.4600 0.116 Uiso 1 1 calc R
N6 N 0.3145(6) 0.5485(4) 0.0953(5) 0.0778(13) Uani 1 1 d .
N4 N 0.4082(6) 0.8188(4) 0.3924(4) 0.0798(13) Uani 1 1 d .
C11 C 0.3641(6) 0.7049(4) 0.2904(4) 0.0552(11) Uani 1 1 d .
C12 C 0.3346(6) 0.6161(4) 0.2521(4) 0.0601(12) Uani 1 1 d .
H12 H 0.3097 0.5435 0.2997 0.072 Uiso 1 1 calc R
C13 C 0.3439(6) 0.6401(4) 0.1412(4) 0.0604(12) Uani 1 1 d .
C14 C 0.3794(6) 0.7475(4) 0.0679(4) 0.0633(12) Uani 1 1 d .
H14 H 0.3846 0.7589 -0.0072 0.076 Uiso 1 1 calc R
C15 C 0.4069(6) 0.8365(4) 0.1042(4) 0.0642(13) Uani 1 1 d .
H15 H 0.4288 0.9094 0.0557 0.077 Uiso 1 1 calc R
C16 C 0.4004(5) 0.8128(4) 0.2179(4) 0.0580(12) Uani 1 1 d .
C17 C 0.4262(5) 0.8802(3) 0.2809(4) 0.0481(10) Uani 1 1 d .
C18 C 0.4694(8) 0.9957(5) 0.2413(6) 0.0808(16) Uani 1 1 d .
C19 C 0.5282(11) 1.1559(5) 0.2812(7) 0.181(5) Uani 1 1 d .
H19B H 0.5831 1.1702 0.2089 0.217 Uiso 1 1 calc R
H19A H 0.4140 1.2096 0.2733 0.217 Uiso 1 1 calc R
C20 C 0.6439(11) 1.1773(5) 0.3483(7) 0.194(5) Uani 1 1 d R
H20B H 0.6835 1.1057 0.4074 0.291 Uiso 1 1 calc R
H20A H 0.5813 1.2349 0.3780 0.291 Uiso 1 1 calc R
H20C H 0.7490 1.2064 0.3073 0.291 Uiso 1 1 calc R

loop_
_atom_site_aniso_label
_atom_site_aniso_U_11
_atom_site_aniso_U_22
_atom_site_aniso_U_33
_atom_site_aniso_U_23
_atom_site_aniso_U_13
_atom_site_aniso_U_12
O1 0.100(2) 0.059(2) 0.057(2) -0.0141(16) 0.0030(17) -0.0141(17)
O2 0.125(3) 0.079(3) 0.061(3) -0.001(2) 0.014(2) -0.033(2)
O3 0.148(3) 0.078(3) 0.072(3) -0.009(2) 0.020(2) -0.049(2)
O4 0.164(4) 0.117(4) 0.062(3) -0.033(3) 0.016(3) -0.052(3)
N1 0.101(3) 0.054(3) 0.060(3) -0.002(2) -0.004(2) -0.019(2)
N2 0.117(4) 0.056(3) 0.123(5) -0.015(3) -0.009(3) -0.029(2)
N3 0.093(3) 0.076(3) 0.063(3) -0.020(3) 0.007(2) -0.026(2)
C1 0.060(3) 0.047(2) 0.059(3) -0.011(2) -0.007(2) -0.0092(18)
C2 0.065(3) 0.057(3) 0.061(3) -0.018(2) -0.003(2) -0.012(2)
C3 0.055(2) 0.063(3) 0.051(3) -0.010(2) -0.001(2) -0.0149(19)
C4 0.066(3) 0.045(2) 0.064(3) -0.012(2) 0.005(2) -0.0189(19)
C5 0.064(3) 0.045(2) 0.056(3) -0.011(2) 0.005(2) -0.0129(18)
C6 0.050(2) 0.048(2) 0.067(3) -0.017(2) 0.000(2) -0.0078(17)
C7 0.053(2) 0.0286(19) 0.043(2) -0.0011(17) -0.0008(17) -0.0116(15)
C8 0.067(3) 0.052(3) 0.078(4) -0.004(3) 0.005(3) -0.013(2)
C9 0.136(5) 0.082(4) 0.058(4) -0.024(3) -0.002(3) 0.001(3)
C10 0.139(5) 0.103(5) 0.103(5) -0.049(4) 0.000(4) -0.029(4)
O5 0.143(4) 0.058(2) 0.109(4) -0.017(2) 0.012(3) -0.041(2)
O6 0.158(4) 0.074(3) 0.146(5) -0.054(3) -0.021(3) -0.038(3)
O7 0.130(3) 0.111(3) 0.088(3) -0.057(3) -0.007(3) -0.015(2)
O8 0.176(4) 0.068(3) 0.111(4) -0.036(3) 0.001(3) -0.040(3)
N5 0.111(4) 0.088(4) 0.096(4) -0.030(3) 0.006(3) -0.029(3)
N6 0.087(3) 0.067(3) 0.088(4) -0.038(3) -0.004(3) -0.011(2)
N4 0.085(3) 0.070(3) 0.099(4) -0.041(3) -0.001(2) -0.025(2)
C11 0.062(3) 0.053(3) 0.050(3) -0.015(2) 0.001(2) -0.0146(19)
C12 0.060(3) 0.052(3) 0.067(3) -0.015(2) 0.004(2) -0.0172(19)
C13 0.057(3) 0.060(3) 0.067(3) -0.025(2) 0.001(2) -0.011(2)
C14 0.069(3) 0.064(3) 0.055(3) -0.016(2) 0.000(2) -0.011(2)
C15 0.066(3) 0.056(3) 0.062(3) -0.008(2) 0.003(2) -0.013(2)
C16 0.050(2) 0.051(3) 0.070(3) -0.015(2) 0.004(2) -0.0130(18)
C17 0.057(2) 0.039(2) 0.050(3) -0.0120(19) -0.0028(18) -0.0164(17)
C18 0.088(4) 0.058(3) 0.102(5) -0.030(3) 0.002(3) -0.022(3)
C19 0.276(12) 0.088(6) 0.199(11) -0.050(6) -0.040(9) -0.074(7)
C20 0.215(10) 0.114(7) 0.248(14) -0.018(7) -0.081(9) -0.083(7)

loop_
_atom_type_symbol
_atom_type_description
_atom_type_scat_dispersion_real
_atom_type_scat_dispersion_imag
_atom_type_scat_source
C C 0.0033 0.0016 'International Tables Vol C Tables 4.2.6.8 and 6.1.1.4'
H H 0.0000 0.0000 'International Tables Vol C Tables 4.2.6.8 and 6.1.1.4'
O O 0.0106 0.0060 'International Tables Vol C Tables 4.2.6.8 and 6.1.1.4'
N N 0.0061 0.0033 'International Tables Vol C Tables 4.2.6.8 and 6.1.1.4'

loop_
_geom_angle_atom_site_label_1
_geom_angle_atom_site_label_2
_geom_angle_atom_site_label_3
_geom_angle
C8 O1 C9 116.1(4)
N2 N1 C7 104.5(4)
N1 N2 C1 114.1(5)
N1 N2 H2A 123.0
C1 N2 H2A 123.0
O3 N3 O4 123.6(5)
O3 N3 C3 118.8(5)
O4 N3 C3 117.6(4)
C2 C1 C6 121.7(4)
C2 C1 N2 135.9(5)
C6 C1 N2 102.3(4)
C3 C2 C1 116.6(5)
C3 C2 H2 121.7
C1 C2 H2 121.7
C2 C3 C4 123.1(4)
C2 C3 N3 118.8(4)
C4 C3 N3 118.1(4)
C5 C4 C3 121.1(4)
C5 C4 H4 119.4
C3 C4 H4 119.4
C4 C5 C6 116.6(4)
C4 C5 H5 121.7
C6 C5 H5 121.7
C7 C6 C1 107.1(4)
C7 C6 C5 132.1(4)
C1 C6 C5 120.8(4)
C6 C7 N1 112.0(4)
C6 C7 C8 131.6(4)
N1 C7 C8 116.3(4)
O2 C8 O1 125.8(6)
O2 C8 C7 124.6(5)
O1 C8 C7 109.6(4)
C10 C9 O1 108.0(5)
C10 C9 H9B 110.1
O1 C9 H9B 110.1
C10 C9 H9A 110.1
O1 C9 H9A 110.1
H9B C9 H9A 108.4
C9 C10 H10B 109.5
C9 C10 H10A 109.5
H10B C10 H10A 109.5
C9 C10 H10C 109.5
H10B C10 H10C 109.5
H10A C10 H10C 109.5
C18 O6 C19 109.3(6)
N4 N5 C11 111.1(5)
N4 N5 H5A 124.5
C11 N5 H5A 124.5
O8 N6 O7 123.3(5)
O8 N6 C13 117.6(5)
O7 N6 C13 119.1(5)
N5 N4 C17 106.4(4)
C12 C11 C16 120.8(4)
C12 C11 N5 134.5(4)
C16 C11 N5 104.7(4)
C13 C12 C11 116.6(4)
C13 C12 H12 121.7
C11 C12 H12 121.7
C12 C13 C14 123.3(5)
C12 C13 N6 119.2(4)
C14 C13 N6 117.6(5)
C15 C14 C13 120.9(5)
C15 C14 H14 119.6
C13 C14 H14 119.6
C14 C15 C16 116.6(4)
C14 C15 H15 121.7
C16 C15 H15 121.7
C17 C16 C11 106.6(4)
C17 C16 C15 131.5(4)
C11 C16 C15 121.9(4)
C16 C17 N4 111.3(4)
C16 C17 C18 125.9(5)
N4 C17 C18 122.8(5)
O5 C18 O6 127.9(5)
O5 C18 C17 121.9(6)
O6 C18 C17 110.1(6)
C20 C19 O6 111.5(4)
C20 C19 H19B 109.3
O6 C19 H19B 109.3
C20 C19 H19A 109.3
O6 C19 H19A 109.3
H19B C19 H19A 108.0
C19 C20 H20B 109.5
C19 C20 H20A 109.5
H20B C20 H20A 109.5
C19 C20 H20C 109.5
H20B C20 H20C 109.5
H20A C20 H20C 109.5

loop_
_geom_bond_atom_site_label_1
_geom_bond_atom_site_label_2
_geom_bond_distance
O1 C8 1.318(6)
O1 C9 1.461(6)
O2 C8 1.197(6)
O3 N3 1.218(5)
O4 N3 1.233(6)
N1 N2 1.291(7)
N1 C7 1.377(6)
N2 C1 1.434(6)
N2 H2A 0.8600
N3 C3 1.466(6)
C1 C2 1.368(6)
C1 C6 1.402(6)
C2 C3 1.364(6)
C2 H2 0.9300
C3 C4 1.405(6)
C4 C5 1.354(6)
C4 H4 0.9300
C5 C6 1.418(6)
C5 H5 0.9300
C6 C7 1.358(6)
C7 C8 1.399(7)
C9 C10 1.449(8)
C9 H9B 0.9700
C9 H9A 0.9700
C10 H10B 0.9600
C10 H10A 0.9600
C10 H10C 0.9600
O5 C18 1.169(7)
O6 C18 1.325(8)
O6 C19 1.472(6)
O7 N6 1.214(6)
O8 N6 1.206(6)
N5 N4 1.297(6)
N5 C11 1.458(7)
N5 H5A 0.8600
N6 C13 1.474(6)
N4 C17 1.390(6)
C11 C12 1.380(6)
C11 C16 1.388(6)
C12 C13 1.360(7)
C12 H12 0.9300
C13 C14 1.386(7)
C14 C15 1.362(7)
C14 H14 0.9300
C15 C16 1.396(7)
C15 H15 0.9300
C16 C17 1.371(6)
C17 C18 1.406(7)
C19 C20 1.3495
C19 H19B 0.9700
C19 H19A 0.9700
C20 H20B 0.9600
C20 H20A 0.9600
C20 H20C 0.9600

loop_
_geom_torsion_atom_site_label_1
_geom_torsion_atom_site_label_2
_geom_torsion_atom_site_label_3
_geom_torsion_atom_site_label_4
_geom_torsion
C7 N1 N2 C1 -0.8(6)
N1 N2 C1 C2 -179.5(5)
N1 N2 C1 C6 0.6(5)
C6 C1 C2 C3 0.3(6)
N2 C1 C2 C3 -179.6(5)
C1 C2 C3 C4 -1.4(6)
C1 C2 C3 N3 177.1(4)
O3 N3 C3 C2 -178.6(4)
O4 N3 C3 C2 2.3(7)
O3 N3 C3 C4 -0.1(7)
O4 N3 C3 C4 -179.1(4)
C2 C3 C4 C5 1.6(7)
N3 C3 C4 C5 -176.9(4)
C3 C4 C5 C6 -0.4(6)
C2 C1 C6 C7 180.0(4)
N2 C1 C6 C7 -0.1(4)
C2 C1 C6 C5 0.8(6)
N2 C1 C6 C5 -179.3(4)
C4 C5 C6 C7 -179.6(4)
C4 C5 C6 C1 -0.7(6)
C1 C6 C7 N1 -0.3(5)
C5 C6 C7 N1 178.8(4)
C1 C6 C7 C8 178.9(4)
C5 C6 C7 C8 -2.1(8)
N2 N1 C7 C6 0.7(5)
N2 N1 C7 C8 -178.6(4)
C9 O1 C8 O2 0.1(7)
C9 O1 C8 C7 179.6(4)
C6 C7 C8 O2 175.3(4)
N1 C7 C8 O2 -5.6(7)
C6 C7 C8 O1 -4.2(7)
N1 C7 C8 O1 174.9(3)
C8 O1 C9 C10 -171.0(5)
C11 N5 N4 C17 0.4(5)
N4 N5 C11 C12 178.5(5)
N4 N5 C11 C16 -0.3(5)
C16 C11 C12 C13 0.3(6)
N5 C11 C12 C13 -178.4(4)
C11 C12 C13 C14 -0.5(6)
C11 C12 C13 N6 179.7(4)
O8 N6 C13 C12 -6.1(7)
O7 N6 C13 C12 172.7(4)
O8 N6 C13 C14 174.0(5)
O7 N6 C13 C14 -7.1(6)
C12 C13 C14 C15 -0.2(7)
N6 C13 C14 C15 179.6(4)
C13 C14 C15 C16 1.1(6)
C12 C11 C16 C17 -179.0(4)
N5 C11 C16 C17 0.0(4)
C12 C11 C16 C15 0.6(6)
N5 C11 C16 C15 179.6(4)
C14 C15 C16 C17 178.2(4)
C14 C15 C16 C11 -1.3(6)
C11 C16 C17 N4 0.2(5)
C15 C16 C17 N4 -179.3(4)
C11 C16 C17 C18 178.9(4)
C15 C16 C17 C18 -0.6(8)
N5 N4 C17 C16 -0.4(5)
N5 N4 C17 C18 -179.1(4)
C19 O6 C18 O5 2.6(9)
C19 O6 C18 C17 -178.4(5)
C16 C17 C18 O5 0.3(9)
N4 C17 C18 O5 178.9(5)
C16 C17 C18 O6 -178.7(4)
N4 C17 C18 O6 -0.2(7)
C18 O6 C19 C20 -145.3(4)
